data_2236197
loop_
_publ_author_name
'Momin, Mehbub I. K.'
'Pawar, Sunayna'
'Koorbanally, Neil Anthony'
'Su, Hong'
'Ramjugernath, Deresh'

_publ_section_title
;
 2-Acetylphenyl (2<i>E</i>)-3-(4-fluorophenyl)acrylate
;
_journal_coeditor_code FJ2596
_journal_issue 10
_journal_name_full 'Acta Crystallographica Section E'
_journal_page_first o3049
_journal_paper_doi 10.1107/S1600536812040536
_journal_volume 68
_journal_year 2012
_chemical_formula_iupac 'C17 H13 F O3'
_chemical_formula_moiety 'C17 H13 F O3'
_chemical_formula_sum 'C17 H13 F O3'
_chemical_formula_weight 284.27
_chemical_name_systematic
;
2-Acetylphenyl (2<i>E</i>)-3-(4-fluorophenyl)acrylate
;
_space_group_IT_number 15
_symmetry_cell_setting monoclinic
_symmetry_space_group_name_Hall '-C 2yc'
_symmetry_space_group_name_H-M 'C 1 2/c 1'
_atom_sites_solution_hydrogens geom
_atom_sites_solution_primary direct
_atom_sites_solution_secondary difmap
_audit_creation_method SHELXL-97
_cell_angle_alpha 90.00
_cell_angle_beta 123.037(2)
_cell_angle_gamma 90.00
_cell_formula_units_Z 8
_cell_length_a 26.5740(10)
_cell_length_b 6.3883(3)
_cell_length_c 19.3304(6)
_cell_measurement_reflns_used 6005
_cell_measurement_temperature 173(2)
_cell_measurement_theta_max 27.50
_cell_measurement_theta_min 3.11
_cell_volume 2751.0(2)
_computing_cell_refinement 'DENZO-SMN (Otwinowski & Minor, 1997)'
_computing_data_collection 'COLLECT program (Nonius, 2000)'
_computing_data_reduction 'DENZO-SMN (Otwinowski & Minor, 1997)'
_computing_molecular_graphics 'ORTEP-3 (Farrugia, 2012)'
_computing_publication_material 'WinGX (Farrugia, 2012)'
_computing_structure_refinement 'SHELXL-97 (Sheldrick, 2008)'
_computing_structure_solution 'SHELXS-97 (Sheldrick, 2008)'
_diffrn_ambient_temperature 173(2)
_diffrn_measured_fraction_theta_full 0.996
_diffrn_measured_fraction_theta_max 0.996
_diffrn_measurement_device_type 'Nonius Kappa CCD diffractometer'
_diffrn_measurement_method '1.2\% \f scans and \w scans'
_diffrn_radiation_monochromator graphite
_diffrn_radiation_source 'fine-focus sealed tube'
_diffrn_radiation_type MoK\a
_diffrn_radiation_wavelength 0.71073
_diffrn_reflns_av_R_equivalents 0.0206
_diffrn_reflns_av_sigmaI/netI 0.0285
_diffrn_reflns_limit_h_max 34
_diffrn_reflns_limit_h_min -33
_diffrn_reflns_limit_k_max 8
_diffrn_reflns_limit_k_min -8
_diffrn_reflns_limit_l_max 24
_diffrn_reflns_limit_l_min -25
_diffrn_reflns_number 6005
_diffrn_reflns_theta_full 27.50
_diffrn_reflns_theta_max 27.50
_diffrn_reflns_theta_min 3.11
_diffrn_standards_decay_% 0
_diffrn_standards_interval_count 0
_diffrn_standards_interval_time 0
_diffrn_standards_number 0
_exptl_absorpt_coefficient_mu 0.103
_exptl_absorpt_correction_type none
_exptl_crystal_colour colourless
_exptl_crystal_density_diffrn 1.373
_exptl_crystal_density_method 'not measured'
_exptl_crystal_description plate
_exptl_crystal_F_000 1184
_exptl_crystal_size_max 0.26
_exptl_crystal_size_mid 0.23
_exptl_crystal_size_min 0.09
_refine_diff_density_max 0.176
_refine_diff_density_min -0.199
_refine_ls_extinction_method none
_refine_ls_goodness_of_fit_ref 1.046
_refine_ls_hydrogen_treatment constr
_refine_ls_matrix_type full
_refine_ls_number_parameters 191
_refine_ls_number_reflns 3150
_refine_ls_number_restraints 0
_refine_ls_restrained_S_all 1.046
_refine_ls_R_factor_all 0.0696
_refine_ls_R_factor_gt 0.0405
_refine_ls_shift/su_max 0.000
_refine_ls_shift/su_mean 0.000
_refine_ls_structure_factor_coef Fsqd
_refine_ls_weighting_details 'calc w=1/[\s^2^(Fo^2^)+(0.0612P)^2^+0.6743P] where P=(Fo^2^+2Fc^2^)/3'
_refine_ls_weighting_scheme calc
_refine_ls_wR_factor_gt 0.0997
_refine_ls_wR_factor_ref 0.1146
_reflns_number_gt 2201
_reflns_number_total 3150
_reflns_threshold_expression >2sigma(I)
_cod_data_source_file fj2596.cif
_cod_data_source_block I
_cod_original_cell_volume 2751.01(19)
_cod_original_sg_symbol_H-M 'C 2/c'
_cod_database_code 2236197
_cod_database_fobs_code 2236197

loop_
_symmetry_equiv_pos_as_xyz
'x, y, z'
'-x, y, -z+1/2'
'x+1/2, y+1/2, z'
'-x+1/2, y+1/2, -z+1/2'
'-x, -y, -z'
'x, -y, z-1/2'
'-x+1/2, -y+1/2, -z'
'x+1/2, -y+1/2, z-1/2'

loop_
_atom_site_type_symbol
_atom_site_label
_atom_site_fract_x
_atom_site_fract_y
_atom_site_fract_z
_atom_site_U_iso_or_equiv
_atom_site_adp_type
_atom_site_calc_flag
_atom_site_refinement_flags
_atom_site_occupancy
_atom_site_symmetry_multiplicity
F F1 0.04188(4) 1.49324(13) 0.22111(6) 0.0580(3) Uani d . 1 1
O O1 0.26072(5) -0.02536(18) 0.16114(6) 0.0556(3) Uani d . 1 1
O O2 0.16132(4) 0.49823(13) 0.02908(6) 0.0379(2) Uani d . 1 1
O O3 0.06857(4) 0.41188(17) -0.00442(7) 0.0522(3) Uani d . 1 1
C C1 0.25590(7) 0.3344(3) 0.18081(9) 0.0512(4) Uani d . 1 1
H H1A 0.2225 0.3695 0.1867 0.077 Uiso calc R 1 1
H H1B 0.2633 0.4515 0.1548 0.077 Uiso calc R 1 1
H H1C 0.2921 0.3074 0.2354 0.077 Uiso calc R 1 1
C C2 0.24038(6) 0.1439(2) 0.12848(8) 0.0377(3) Uani d . 1 1
C C3 0.19990(5) 0.1519(2) 0.03588(7) 0.0315(3) Uani d . 1 1
C C4 0.19941(6) -0.0253(2) -0.00725(8) 0.0369(3) Uani d . 1 1
H H4 0.2241 -0.1415 0.0228 0.044 Uiso calc R 1 1
C C5 0.16398(6) -0.0351(2) -0.09234(9) 0.0430(4) Uani d . 1 1
H H5 0.1643 -0.1569 -0.1203 0.052 Uiso calc R 1 1
C C6 0.12814(7) 0.1330(2) -0.13652(8) 0.0447(4) Uani d . 1 1
H H6 0.1039 0.1274 -0.1951 0.054 Uiso calc R 1 1
C C7 0.12732(6) 0.3091(2) -0.09597(8) 0.0418(3) Uani d . 1 1
H H7 0.1026 0.4247 -0.1265 0.050 Uiso calc R 1 1
C C8 0.16273(6) 0.3169(2) -0.01042(8) 0.0327(3) Uani d . 1 1
C C9 0.11003(6) 0.5312(2) 0.02865(8) 0.0337(3) Uani d . 1 1
C C10 0.11450(6) 0.72268(19) 0.07306(8) 0.0339(3) Uani d . 1 1
H H10 0.1496 0.8069 0.0972 0.041 Uiso calc R 1 1
C C11 0.06885(6) 0.7778(2) 0.07935(8) 0.0346(3) Uani d . 1 1
H H11 0.0355 0.6853 0.0548 0.042 Uiso calc R 1 1
C C12 0.06392(6) 0.96377(19) 0.11951(7) 0.0321(3) Uani d . 1 1
C C13 0.01102(6) 0.9974(2) 0.11673(8) 0.0379(3) Uani d . 1 1
H H13 -0.0204 0.8971 0.0906 0.045 Uiso calc R 1 1
C C14 0.00350(6) 1.1745(2) 0.15135(8) 0.0418(3) Uani d . 1 1
H H14 -0.0326 1.1971 0.1493 0.050 Uiso calc R 1 1
C C15 0.04946(6) 1.3164(2) 0.18860(8) 0.0388(3) Uani d . 1 1
C C16 0.10298(6) 1.2888(2) 0.19487(8) 0.0385(3) Uani d . 1 1
H H16 0.1344 1.3885 0.2226 0.046 Uiso calc R 1 1
C C17 0.10980(6) 1.1118(2) 0.15972(8) 0.0360(3) Uani d . 1 1
H H17 0.1464 1.0903 0.1629 0.043 Uiso calc R 1 1

loop_
_atom_site_aniso_label
_atom_site_aniso_U_11
_atom_site_aniso_U_22
_atom_site_aniso_U_33
_atom_site_aniso_U_12
_atom_site_aniso_U_13
_atom_site_aniso_U_23
F1 0.0663(6) 0.0476(5) 0.0611(6) -0.0033(4) 0.0354(5) -0.0236(4)
O1 0.0560(7) 0.0582(7) 0.0411(6) 0.0116(5) 0.0191(5) 0.0104(5)
O2 0.0366(5) 0.0330(5) 0.0456(5) -0.0029(4) 0.0234(4) -0.0093(4)
O3 0.0453(6) 0.0485(6) 0.0693(7) -0.0152(5) 0.0354(6) -0.0258(5)
C1 0.0492(9) 0.0627(10) 0.0346(8) -0.0076(7) 0.0183(7) -0.0089(7)
C2 0.0314(7) 0.0486(8) 0.0358(7) -0.0011(6) 0.0201(6) -0.0001(6)
C3 0.0303(6) 0.0351(7) 0.0331(7) -0.0026(5) 0.0200(5) -0.0011(5)
C4 0.0397(7) 0.0348(7) 0.0413(8) 0.0037(6) 0.0254(6) 0.0013(6)
C5 0.0512(9) 0.0416(8) 0.0440(8) -0.0030(7) 0.0311(7) -0.0103(7)
C6 0.0468(8) 0.0541(9) 0.0317(7) -0.0014(7) 0.0205(6) -0.0045(7)
C7 0.0437(8) 0.0426(8) 0.0361(7) 0.0060(6) 0.0199(6) 0.0037(6)
C8 0.0346(7) 0.0305(7) 0.0366(7) -0.0031(5) 0.0217(6) -0.0039(5)
C9 0.0348(7) 0.0327(7) 0.0334(7) 0.0005(6) 0.0183(6) 0.0001(5)
C10 0.0355(7) 0.0296(7) 0.0341(7) -0.0025(5) 0.0174(6) -0.0019(5)
C11 0.0352(7) 0.0305(7) 0.0344(7) -0.0032(5) 0.0165(6) -0.0030(5)
C12 0.0352(7) 0.0295(7) 0.0283(6) 0.0002(5) 0.0151(5) -0.0001(5)
C13 0.0340(7) 0.0377(7) 0.0372(7) -0.0044(6) 0.0164(6) -0.0086(6)
C14 0.0366(7) 0.0463(8) 0.0408(8) 0.0010(6) 0.0199(6) -0.0080(6)
C15 0.0492(8) 0.0322(7) 0.0313(7) 0.0017(6) 0.0196(6) -0.0063(6)
C16 0.0424(8) 0.0332(7) 0.0343(7) -0.0080(6) 0.0172(6) -0.0048(6)
C17 0.0377(7) 0.0338(7) 0.0364(7) -0.0026(6) 0.0201(6) -0.0015(6)

loop_
_atom_type_symbol
_atom_type_description
_atom_type_scat_dispersion_real
_atom_type_scat_dispersion_imag
_atom_type_scat_source
C C 0.0033 0.0016 'International Tables Vol C Tables 4.2.6.8 and 6.1.1.4'
H H 0.0000 0.0000 'International Tables Vol C Tables 4.2.6.8 and 6.1.1.4'
O O 0.0106 0.0060 'International Tables Vol C Tables 4.2.6.8 and 6.1.1.4'
F F 0.0171 0.0103 'International Tables Vol C Tables 4.2.6.8 and 6.1.1.4'

loop_
_geom_angle_atom_site_label_1
_geom_angle_atom_site_label_2
_geom_angle_atom_site_label_3
_geom_angle
C9 O2 C8 116.42(9)
C2 C1 H1A 109.5
C2 C1 H1B 109.5
H1A C1 H1B 109.5
C2 C1 H1C 109.5
H1A C1 H1C 109.5
H1B C1 H1C 109.5
O1 C2 C1 119.47(12)
O1 C2 C3 118.28(12)
C1 C2 C3 122.25(12)
C8 C3 C4 117.21(11)
C8 C3 C2 126.11(11)
C4 C3 C2 116.67(11)
C5 C4 C3 121.63(13)
C5 C4 H4 119.2
C3 C4 H4 119.2
C6 C5 C4 119.62(13)
C6 C5 H5 120.2
C4 C5 H5 120.2
C7 C6 C5 120.20(12)
C7 C6 H6 119.9
C5 C6 H6 119.9
C6 C7 C8 119.76(13)
C6 C7 H7 120.1
C8 C7 H7 120.1
C3 C8 C7 121.56(12)
C3 C8 O2 119.91(11)
C7 C8 O2 118.51(11)
O3 C9 O2 121.72(12)
O3 C9 C10 127.06(12)
O2 C9 C10 111.22(11)
C11 C10 C9 119.26(12)
C11 C10 H10 120.4
C9 C10 H10 120.4
C10 C11 C12 127.80(12)
C10 C11 H11 116.1
C12 C11 H11 116.1
C13 C12 C17 118.24(12)
C13 C12 C11 119.00(11)
C17 C12 C11 122.76(12)
C14 C13 C12 121.07(12)
C14 C13 H13 119.5
C12 C13 H13 119.5
C15 C14 C13 118.25(13)
C15 C14 H14 120.9
C13 C14 H14 120.9
F1 C15 C14 118.60(13)
F1 C15 C16 118.28(12)
C14 C15 C16 123.12(12)
C15 C16 C17 118.02(12)
C15 C16 H16 121.0
C17 C16 H16 121.0
C16 C17 C12 121.26(12)
C16 C17 H17 119.4
C12 C17 H17 119.4

loop_
_geom_bond_atom_site_label_1
_geom_bond_atom_site_label_2
_geom_bond_distance
F1 C15 1.3600(15)
O1 C2 1.2195(17)
O2 C9 1.3748(16)
O2 C8 1.3993(15)
O3 C9 1.1982(16)
C1 C2 1.490(2)
C1 H1A 0.9800
C1 H1B 0.9800
C1 H1C 0.9800
C2 C3 1.5048(19)
C3 C8 1.3869(18)
C3 C4 1.4014(18)
C4 C5 1.381(2)
C4 H4 0.9500
C5 C6 1.379(2)
C5 H5 0.9500
C6 C7 1.378(2)
C6 H6 0.9500
C7 C8 1.3878(18)
C7 H7 0.9500
C9 C10 1.4614(17)
C10 C11 1.3310(19)
C10 H10 0.9500
C11 C12 1.4636(17)
C11 H11 0.9500
C12 C13 1.3937(18)
C12 C17 1.3972(18)
C13 C14 1.3835(18)
C13 H13 0.9500
C14 C15 1.369(2)
C14 H14 0.9500
C15 C16 1.371(2)
C16 C17 1.3814(19)
C16 H16 0.9500
C17 H17 0.9500

loop_
_geom_hbond_atom_site_label_D
_geom_hbond_atom_site_label_H
_geom_hbond_atom_site_label_A
_geom_hbond_site_symmetry_A
_geom_hbond_distance_DH
_geom_hbond_distance_HA
_geom_hbond_distance_DA
_geom_hbond_angle_DHA
C1 H1B O2 . 0.98 2.48 2.8245(18) 100.2
C7 H7 F1 6_575 0.95 2.52 3.2402(16) 132.2
C11 H11 O3 . 0.95 2.50 2.8415(16) 101.4
C11 H11 O3 5_565 0.95 2.46 3.3369(16) 153.9
C13 H13 O3 5_565 0.95 2.45 3.3191(16) 152.6
C16 H16 O1 4_565 0.95 2.51 3.3590(17) 149.1
C6 H6 Cg1 6_565 0.95 2.99 3.8180(10) 146.0

loop_
_geom_torsion_atom_site_label_1
_geom_torsion_atom_site_label_2
_geom_torsion_atom_site_label_3
_geom_torsion_atom_site_label_4
_geom_torsion
O1 C2 C3 C8 164.97(13)
C1 C2 C3 C8 -14.7(2)
O1 C2 C3 C4 -14.28(18)
C1 C2 C3 C4 166.04(12)
C8 C3 C4 C5 0.71(19)
C2 C3 C4 C5 -179.97(12)
C3 C4 C5 C6 0.1(2)
C4 C5 C6 C7 -0.5(2)
C5 C6 C7 C8 0.0(2)
C4 C3 C8 C7 -1.21(18)
C2 C3 C8 C7 179.54(12)
C4 C3 C8 O2 -179.87(11)
C2 C3 C8 O2 0.88(19)
C6 C7 C8 C3 0.9(2)
C6 C7 C8 O2 179.56(12)
C9 O2 C8 C3 -109.06(13)
C9 O2 C8 C7 72.24(15)
C8 O2 C9 O3 -0.64(18)
C8 O2 C9 C10 178.87(10)
O3 C9 C10 C11 0.0(2)
O2 C9 C10 C11 -179.43(12)
C9 C10 C11 C12 -178.78(11)
C10 C11 C12 C13 177.62(13)
C10 C11 C12 C17 -1.4(2)
C17 C12 C13 C14 1.26(19)
C11 C12 C13 C14 -177.78(12)
C12 C13 C14 C15 0.0(2)
C13 C14 C15 F1 178.52(11)
C13 C14 C15 C16 -1.6(2)
F1 C15 C16 C17 -178.23(11)
C14 C15 C16 C17 1.9(2)
C15 C16 C17 C12 -0.56(19)
C13 C12 C17 C16 -0.95(19)
C11 C12 C17 C16 178.05(12)

loop_
_cod_related_entry_id
_cod_related_entry_database
_cod_related_entry_code
1 ChemSpider 798386
